data_7021170
loop_
_publ_author_name
'Barone, Carmen R.'
'Coletti, Cecilia'
'McQuitty, Ruth J.'
'Farrer, Nicola J.'
'Lorusso, Giuseppe'
'Maresca, Luciana'
'Marrone, Alessandro'
'Natile, Giovanni'
'Pacifico, Concetta'
'Parsons, Simon'
'Re, Nazzareno'
'Sadler, Peter J.'
'White, Fraser J.'

_publ_section_title
;
 Photo-isomerisation of alkenyl complexes of platinum(ii): structural,
 spectroscopic, kinetic and computational investigations.
;
_journal_issue 19
_journal_name_full 'Dalton transactions (Cambridge, England : 2003)'
_journal_page_first 6840
_journal_page_last 6851
_journal_paper_doi 10.1039/c3dt32354d
_journal_volume 42
_journal_year 2013
_chemical_formula_moiety 'C14 H22 Cl N3 O2 Pt'
_chemical_formula_sum 'C14 H22 Cl N3 O2 Pt'
_chemical_formula_weight 494.88
_space_group_IT_number 15
_symmetry_cell_setting monoclinic
_symmetry_space_group_name_Hall '-C 2yc'
_symmetry_space_group_name_H-M 'C 1 2/c 1'
_atom_sites_solution_hydrogens geom
_atom_sites_solution_primary direct
_atom_sites_solution_secondary difmap
_audit_creation_method SHELXL-97
_audit_update_record
;
2012-09-11 # Formatted by publCIF
;
_cell_angle_alpha 90.00
_cell_angle_beta 97.4263(19)
_cell_angle_gamma 90.00
_cell_formula_units_Z 8
_cell_length_a 27.2807(7)
_cell_length_b 8.1215(2)
_cell_length_c 15.6844(4)
_cell_measurement_reflns_used 5303
_cell_measurement_temperature 293(2)
_cell_measurement_theta_max 28.36
_cell_measurement_theta_min 2.62
_cell_volume 3445.89(15)
_computing_cell_refinement 'SAINT-IRIX package'
_computing_data_collection 'SAINT-IRIX package'
_computing_data_reduction 'SAINT-IRIX package'
_computing_molecular_graphics 'Mercury, Ortep for Window'
_computing_publication_material 'WinGX, PARST97'
_computing_structure_refinement 'SHELXL-97 (Sheldrick, 1997)'
_computing_structure_solution 'SIR2004 (Burla, 2005)'
_diffrn_ambient_temperature 293(2)
_diffrn_measured_fraction_theta_full 0.995
_diffrn_measured_fraction_theta_max 0.995
_diffrn_measurement_device_type 'BrukerAXS X8 APEX CCD system'
_diffrn_measurement_method '\f and \w'
_diffrn_radiation_monochromator graphite
_diffrn_radiation_source 'fine-focus sealed tube'
_diffrn_radiation_type MoK\a
_diffrn_radiation_wavelength 0.71073
_diffrn_reflns_av_R_equivalents 0.0615
_diffrn_reflns_av_sigmaI/netI 0.0328
_diffrn_reflns_limit_h_max 36
_diffrn_reflns_limit_h_min -35
_diffrn_reflns_limit_k_max 10
_diffrn_reflns_limit_k_min -10
_diffrn_reflns_limit_l_max 20
_diffrn_reflns_limit_l_min -20
_diffrn_reflns_number 32586
_diffrn_reflns_theta_full 28.36
_diffrn_reflns_theta_max 28.36
_diffrn_reflns_theta_min 2.62
_exptl_absorpt_coefficient_mu 8.306
_exptl_absorpt_correction_T_max 1.0000
_exptl_absorpt_correction_T_min 0.7209
_exptl_absorpt_correction_type multi-scan
_exptl_absorpt_process_details '(SADABS; G. M. Sheldrick, 1996)'
_exptl_crystal_colour yellow
_exptl_crystal_density_diffrn 1.908
_exptl_crystal_density_method 'not measured'
_exptl_crystal_description tabular
_exptl_crystal_F_000 1904
_exptl_crystal_size_max 0.166
_exptl_crystal_size_mid 0.121
_exptl_crystal_size_min 0.026
_refine_diff_density_max 7.764
_refine_diff_density_min -0.870
_refine_diff_density_rms 0.213
_refine_ls_extinction_method none
_refine_ls_goodness_of_fit_ref 1.022
_refine_ls_hydrogen_treatment constr
_refine_ls_matrix_type full
_refine_ls_number_parameters 194
_refine_ls_number_reflns 4290
_refine_ls_number_restraints 0
_refine_ls_restrained_S_all 1.022
_refine_ls_R_factor_all 0.0634
_refine_ls_R_factor_gt 0.0473
_refine_ls_shift/su_max 0.001
_refine_ls_shift/su_mean 0.000
_refine_ls_structure_factor_coef Fsqd
_refine_ls_weighting_details 'calc w=1/[\s^2^(Fo^2^)+(0.0857P)^2^+20.2848P] where P=(Fo^2^+2Fc^2^)/3'
_refine_ls_weighting_scheme calc
_refine_ls_wR_factor_gt 0.1231
_refine_ls_wR_factor_ref 0.1364
_reflns_number_gt 3364
_reflns_number_total 4290
_reflns_threshold_expression >2sigma(I)
_cod_data_source_file c3dt32354d.txt
_cod_data_source_block E2c
_cod_original_sg_symbol_H-M 'C 2/c'
_cod_database_code 7021170

loop_
_symmetry_equiv_pos_as_xyz
'x, y, z'
'-x, y, -z+1/2'
'x+1/2, y+1/2, z'
'-x+1/2, y+1/2, -z+1/2'
'-x, -y, -z'
'x, -y, z-1/2'
'-x+1/2, -y+1/2, -z'
'x+1/2, -y+1/2, z-1/2'

loop_
_atom_site_label
_atom_site_type_symbol
_atom_site_fract_x
_atom_site_fract_y
_atom_site_fract_z
_atom_site_U_iso_or_equiv
_atom_site_adp_type
_atom_site_occupancy
_atom_site_symmetry_multiplicity
_atom_site_calc_flag
_atom_site_refinement_flags
Pt1 Pt 0.162644(10) 0.21027(3) 0.784925(18) 0.03824(12) Uani 1 1 d .
Cl1 Cl 0.20065(9) 0.4322(3) 0.85731(16) 0.0580(5) Uani 1 1 d .
N1 N 0.1310(3) 0.0011(9) 0.7256(5) 0.0503(16) Uani 1 1 d .
N2 N 0.2084(2) 0.0357(8) 0.8629(5) 0.0446(15) Uani 1 1 d .
C8 C 0.1185(3) 0.3648(11) 0.7127(6) 0.0498(19) Uani 1 1 d .
H8 H 0.0944 0.4158 0.7405 0.060 Uiso 1 1 calc R
C11 C 0.1471(4) -0.1421(12) 0.7805(6) 0.062(2) Uani 1 1 d .
H111 H 0.1422 -0.2428 0.7473 0.074 Uiso 1 1 calc R
H112 H 0.1276 -0.1488 0.8279 0.074 Uiso 1 1 calc R
C12 C 0.2013(4) -0.1230(10) 0.8150(7) 0.061(2) Uani 1 1 d .
H121 H 0.2119 -0.2140 0.8530 0.074 Uiso 1 1 calc R
H122 H 0.2211 -0.1236 0.7679 0.074 Uiso 1 1 calc R
C13 C 0.2625(3) 0.0718(14) 0.8737(8) 0.067(3) Uani 1 1 d .
H131 H 0.2802 -0.0181 0.9031 0.100 Uiso 1 1 calc R
H132 H 0.2689 0.1708 0.9067 0.100 Uiso 1 1 calc R
H133 H 0.2733 0.0860 0.8182 0.100 Uiso 1 1 calc R
C14 C 0.1925(4) 0.0228(14) 0.9494(7) 0.067(3) Uani 1 1 d .
H141 H 0.1970 0.1271 0.9782 0.100 Uiso 1 1 calc R
H142 H 0.2120 -0.0595 0.9822 0.100 Uiso 1 1 calc R
H143 H 0.1582 -0.0076 0.9440 0.100 Uiso 1 1 calc R
C9 C 0.1464(5) -0.0185(14) 0.6382(7) 0.080(3) Uani 1 1 d .
H91 H 0.1308 0.0649 0.6007 0.119 Uiso 1 1 calc R
H92 H 0.1365 -0.1253 0.6159 0.119 Uiso 1 1 calc R
H93 H 0.1816 -0.0079 0.6419 0.119 Uiso 1 1 calc R
C10 C 0.0764(4) 0.0047(14) 0.7163(9) 0.076(3) Uani 1 1 d .
H101 H 0.0635 -0.0959 0.6902 0.113 Uiso 1 1 calc R
H102 H 0.0645 0.0962 0.6807 0.113 Uiso 1 1 calc R
H103 H 0.0657 0.0162 0.7719 0.113 Uiso 1 1 calc R
C7 C 0.1182(3) 0.4060(11) 0.6308(6) 0.051(2) Uani 1 1 d .
H7 H 0.1414 0.3543 0.6015 0.061 Uiso 1 1 calc R
C1 C 0.0852(3) 0.5241(10) 0.5816(6) 0.0492(19) Uani 1 1 d .
C2 C 0.0418(3) 0.5840(10) 0.6075(6) 0.0488(19) Uani 1 1 d .
H2 H 0.0321 0.5488 0.6592 0.059 Uiso 1 1 calc R
C3 C 0.0132(4) 0.6944(10) 0.5576(7) 0.055(2) Uani 1 1 d .
C4 C 0.0252(4) 0.7533(14) 0.4810(8) 0.068(3) Uani 1 1 d .
H4 H 0.0053 0.8290 0.4483 0.081 Uiso 1 1 calc R
C5 C 0.0689(5) 0.6945(14) 0.4544(8) 0.073(3) Uani 1 1 d .
H5 H 0.0785 0.7321 0.4031 0.088 Uiso 1 1 calc R
C6 C 0.0979(4) 0.5817(14) 0.5030(7) 0.063(2) Uani 1 1 d .
H6 H 0.1265 0.5427 0.4834 0.075 Uiso 1 1 calc R
N3 N -0.0328(4) 0.7523(13) 0.5884(9) 0.079(3) Uani 1 1 d .
O1 O -0.0427(4) 0.6940(15) 0.6566(8) 0.110(4) Uani 1 1 d .
O2 O -0.0587(4) 0.8491(13) 0.5435(9) 0.115(4) Uani 1 1 d .

loop_
_atom_site_aniso_label
_atom_site_aniso_U_11
_atom_site_aniso_U_22
_atom_site_aniso_U_33
_atom_site_aniso_U_23
_atom_site_aniso_U_13
_atom_site_aniso_U_12
Pt1 0.04297(19) 0.03427(17) 0.03700(18) -0.00184(11) 0.00329(11) -0.00197(11)
Cl1 0.0654(13) 0.0424(10) 0.0638(14) -0.0098(9) -0.0009(10) -0.0089(9)
N1 0.056(4) 0.044(3) 0.049(4) -0.004(3) -0.001(3) -0.007(3)
N2 0.042(3) 0.042(3) 0.049(4) -0.005(3) 0.002(3) 0.006(3)
C8 0.050(5) 0.048(4) 0.050(5) -0.002(4) 0.001(4) 0.005(4)
C11 0.081(6) 0.044(5) 0.058(6) -0.004(4) 0.002(5) -0.014(5)
C12 0.074(6) 0.032(4) 0.078(7) -0.002(4) 0.010(5) 0.004(4)
C13 0.045(5) 0.065(6) 0.090(8) 0.002(6) 0.002(5) 0.006(4)
C14 0.074(6) 0.074(7) 0.053(6) 0.011(5) 0.010(5) 0.006(5)
C9 0.129(10) 0.058(6) 0.050(6) -0.018(5) 0.006(6) -0.007(6)
C10 0.065(6) 0.065(6) 0.091(8) -0.011(6) -0.014(5) -0.019(5)
C7 0.036(4) 0.058(5) 0.059(5) 0.001(4) 0.003(4) -0.002(3)
C1 0.041(4) 0.043(4) 0.061(5) -0.001(4) -0.004(4) -0.007(3)
C2 0.048(4) 0.043(4) 0.054(5) -0.007(4) 0.001(4) -0.006(3)
C3 0.049(5) 0.042(4) 0.070(6) -0.009(4) -0.010(4) 0.000(3)
C4 0.062(6) 0.056(5) 0.079(8) 0.006(5) -0.013(5) -0.006(5)
C5 0.080(8) 0.080(7) 0.054(6) 0.019(5) -0.008(5) -0.023(6)
C6 0.055(5) 0.074(6) 0.058(6) 0.006(5) 0.003(4) -0.013(5)
N3 0.060(6) 0.067(5) 0.109(9) -0.019(6) 0.004(6) 0.015(5)
O1 0.098(7) 0.137(10) 0.096(8) -0.007(7) 0.021(6) 0.056(6)
O2 0.082(6) 0.090(6) 0.167(11) 0.019(7) -0.007(6) 0.039(6)

loop_
_atom_type_symbol
_atom_type_description
_atom_type_scat_dispersion_real
_atom_type_scat_dispersion_imag
_atom_type_scat_source
C C 0.0033 0.0016 'International Tables Vol C Tables 4.2.6.8 and 6.1.1.4'
H H 0.0000 0.0000 'International Tables Vol C Tables 4.2.6.8 and 6.1.1.4'
N N 0.0061 0.0033 'International Tables Vol C Tables 4.2.6.8 and 6.1.1.4'
O O 0.0106 0.0060 'International Tables Vol C Tables 4.2.6.8 and 6.1.1.4'
Cl Cl 0.1484 0.1585 'International Tables Vol C Tables 4.2.6.8 and 6.1.1.4'
Pt Pt -1.7033 8.3905 'International Tables Vol C Tables 4.2.6.8 and 6.1.1.4'

loop_
_geom_angle_atom_site_label_1
_geom_angle_atom_site_label_2
_geom_angle_atom_site_label_3
_geom_angle
C8 Pt1 N1 94.3(3)
C8 Pt1 N2 177.8(3)
N1 Pt1 N2 83.8(3)
C8 Pt1 Cl1 89.3(3)
N1 Pt1 Cl1 176.3(2)
N2 Pt1 Cl1 92.53(19)
C11 N1 C10 107.0(8)
C11 N1 C9 110.7(8)
C10 N1 C9 108.1(9)
C11 N1 Pt1 107.9(5)
C10 N1 Pt1 112.6(6)
C9 N1 Pt1 110.5(6)
C14 N2 C13 108.2(8)
C14 N2 C12 111.5(8)
C13 N2 C12 106.7(7)
C14 N2 Pt1 110.5(6)
C13 N2 Pt1 115.2(6)
C12 N2 Pt1 104.8(5)
C7 C8 Pt1 129.6(7)
N1 C11 C12 109.3(8)
N2 C12 C11 108.9(8)
C8 C7 C1 127.0(9)
C2 C1 C6 117.2(9)
C2 C1 C7 124.4(9)
C6 C1 C7 118.5(9)
C3 C2 C1 120.6(9)
C2 C3 C4 123.0(10)
C2 C3 N3 117.9(11)
C4 C3 N3 119.0(10)
C3 C4 C5 117.0(10)
C6 C5 C4 120.9(11)
C5 C6 C1 121.3(11)
O2 N3 O1 125.1(12)
O2 N3 C3 118.0(13)
O1 N3 C3 116.9(10)

loop_
_geom_bond_atom_site_label_1
_geom_bond_atom_site_label_2
_geom_bond_distance
Pt1 C8 1.990(9)
Pt1 N1 2.071(7)
Pt1 N2 2.160(7)
Pt1 Cl1 2.304(2)
N1 C11 1.480(12)
N1 C10 1.479(13)
N1 C9 1.492(13)
N2 C14 1.480(12)
N2 C13 1.495(11)
N2 C12 1.492(11)
C8 C7 1.326(13)
C11 C12 1.515(15)
C7 C1 1.465(12)
C1 C2 1.389(12)
C1 C6 1.404(13)
C2 C3 1.366(13)
C3 C4 1.372(17)
C3 N3 1.478(15)
C4 C5 1.397(18)
C5 C6 1.375(16)
N3 O2 1.219(15)
N3 O1 1.231(16)
